data_7011922
loop_
_publ_author_name
'Jenkins, Hilary A.'
'Abeysekera, Deepa'
'Dickie, Diane A.'
'Clyburne, Jason A. C.'

_publ_section_title
;
 Double lithiation of 2,4,6-triphenylbromobenzene: synthesis of
 bis-amidines and an aluminium bis-amidinate complex
;
_journal_issue 20
_journal_name_full 'Journal of the Chemical Society, Dalton Transactions'
_journal_page_first 3919
_journal_paper_doi 10.1039/b205875h
_journal_year 2002
_chemical_formula_sum 'C38 H46 N4'
_chemical_formula_weight 558.79
_chemical_name_systematic
; 
? 
;
_space_group_IT_number 2
_symmetry_cell_setting triclinic
_symmetry_space_group_name_Hall '-P 1'
_symmetry_space_group_name_H-M 'P -1'
_atom_sites_solution_hydrogens geom
_atom_sites_solution_primary direct
_atom_sites_solution_secondary difmap
_audit_creation_method SHELXL-97
_cell_angle_alpha 98.273(3)
_cell_angle_beta 90.256(4)
_cell_angle_gamma 99.322(4)
_cell_formula_units_Z 2
_cell_length_a 9.0339(16)
_cell_length_b 10.1074(18)
_cell_length_c 18.511(3)
_cell_measurement_temperature 223(2)
_cell_volume 1649.9(5)
_computing_cell_refinement 'Bruker SMART'
_computing_data_collection 'Bruker SMART'
_computing_data_reduction 'Bruker SHELXTL'
_computing_molecular_graphics 'Bruker SHELXTL'
_computing_publication_material 'Bruker SHELXTL'
_computing_structure_refinement 'SHELXL-97 (Sheldrick, 1997)'
_computing_structure_solution 'SHELXS-97 (Sheldrick, 1990)'
_diffrn_ambient_temperature 223(2)
_diffrn_measured_fraction_theta_full 0.985
_diffrn_measured_fraction_theta_max 0.985
_diffrn_measurement_device_type 'CCD area detector'
_diffrn_measurement_method 'phi and omega scans'
_diffrn_radiation_monochromator graphite
_diffrn_radiation_source 'fine-focus sealed tube'
_diffrn_radiation_type MoK\a
_diffrn_radiation_wavelength 0.71073
_diffrn_reflns_av_R_equivalents 0.0232
_diffrn_reflns_av_sigmaI/netI 0.0631
_diffrn_reflns_limit_h_max 11
_diffrn_reflns_limit_h_min -9
_diffrn_reflns_limit_k_max 8
_diffrn_reflns_limit_k_min -12
_diffrn_reflns_limit_l_max 22
_diffrn_reflns_limit_l_min -22
_diffrn_reflns_number 9644
_diffrn_reflns_theta_full 26.00
_diffrn_reflns_theta_max 26.00
_diffrn_reflns_theta_min 2.06
_exptl_absorpt_coefficient_mu 0.066
_exptl_absorpt_correction_type none
_exptl_crystal_colour colourless
_exptl_crystal_density_diffrn 1.125
_exptl_crystal_density_method 'not measured'
_exptl_crystal_description block
_exptl_crystal_F_000 604
_exptl_crystal_size_max .3
_exptl_crystal_size_mid .3
_exptl_crystal_size_min .3
_refine_diff_density_max 0.336
_refine_diff_density_min -0.212
_refine_diff_density_rms 0.032
_refine_ls_extinction_coef 0.0043(11)
_refine_ls_extinction_expression Fc^*^=kFc[1+0.001xFc^2^\l^3^/sin(2\q)]^-1/4^
_refine_ls_extinction_method SHELXL
_refine_ls_goodness_of_fit_ref 1.034
_refine_ls_hydrogen_treatment mixed
_refine_ls_matrix_type full
_refine_ls_number_parameters 560
_refine_ls_number_reflns 6389
_refine_ls_number_restraints 0
_refine_ls_restrained_S_all 1.034
_refine_ls_R_factor_all 0.1045
_refine_ls_R_factor_gt 0.0529
_refine_ls_shift/su_max 0.237
_refine_ls_shift/su_mean 0.009
_refine_ls_structure_factor_coef Fsqd
_refine_ls_weighting_details 'calc w=1/[\s^2^(Fo^2^)+(0.0492P)^2^+0.0000P] where P=(Fo^2^+2Fc^2^)/3'
_refine_ls_weighting_scheme calc
_refine_ls_wR_factor_gt 0.1016
_refine_ls_wR_factor_ref 0.1160
_reflns_number_gt 3847
_reflns_number_total 6389
_reflns_threshold_expression >2sigma(I)
_cod_data_source_file b205875h.txt
_cod_data_source_block jcc20m
_cod_depositor_comments
;
The following automatic conversions were performed:
'_symmetry_cell_setting' value 'Triclinic' changed to 'triclinic'
according to '/home/saulius/struct/CIF-dictionaries/cif_core.dic'
dictionary named 'cif_core.dic' version 2.4.1 from 2010-06-29.

Automatic conversion script
Id: cif_fix_enum 1527 2010-12-29 10:47:43Z saulius 
;
_cod_original_cell_volume 1649.8(5)
_cod_original_sg_symbol_H-M P-1
_cod_database_code 7011922

loop_
_symmetry_equiv_pos_as_xyz
'x, y, z'
'-x, -y, -z'

loop_
_atom_site_label
_atom_site_type_symbol
_atom_site_fract_x
_atom_site_fract_y
_atom_site_fract_z
_atom_site_U_iso_or_equiv
_atom_site_adp_type
_atom_site_occupancy
_atom_site_symmetry_multiplicity
_atom_site_calc_flag
_atom_site_refinement_flags
_atom_site_disorder_assembly
_atom_site_disorder_group
N1 N 0.29433(18) 0.19066(16) 0.17385(9) 0.0407(4) Uani 1 1 d . A .
N2 N 0.4576(2) 0.28009(18) 0.27519(9) 0.0455(5) Uani 1 1 d . . .
H2A H 0.527(3) 0.324(2) 0.2457(13) 0.075(8) Uiso 1 1 d . . .
N3 N -0.11290(19) -0.22923(16) 0.14165(9) 0.0467(5) Uani 1 1 d . . .
N4 N 0.0022(2) -0.01187(17) 0.12978(9) 0.0394(4) Uani 1 1 d . . .
H4A H 0.084(2) 0.045(2) 0.1382(11) 0.049(7) Uiso 1 1 d . . .
C1 C 0.3287(2) 0.20941(18) 0.24295(10) 0.0328(4) Uani 1 1 d . . .
C2 C 0.4036(3) 0.2414(2) 0.12192(12) 0.0497(6) Uani 1 1 d . . .
H2B H 0.508(2) 0.251(2) 0.1436(11) 0.055(6) Uiso 1 1 d . . .
C3 C 0.418(2) 0.128(3) 0.0609(12) 0.085(5) Uani 0.50 1 d P A 1
H3C H 0.283(7) 0.139(7) 0.038(4) 0.102 Uiso 0.50 1 d P B 1
H3A H 0.502(6) 0.166(5) 0.027(3) 0.085(16) Uiso 0.50 1 d P C 1
H3B H 0.444(7) 0.054(6) 0.080(3) 0.09(2) Uiso 0.50 1 d P D 1
C3A C 0.3681(19) 0.149(2) 0.0491(10) 0.070(4) Uani 0.50 1 d P A 2
H3AA H 0.2765 0.1674 0.0277 0.104 Uiso 0.50 1 calc PR A 2
H3AB H 0.3550 0.0554 0.0570 0.104 Uiso 0.50 1 calc PR A 2
H3AC H 0.4502 0.1669 0.0164 0.104 Uiso 0.50 1 calc PR A 2
C4 C 0.3797(4) 0.3779(3) 0.10716(18) 0.1009(11) Uani 1 1 d . A .
H4B H 0.4034 0.4432 0.1511 0.151 Uiso 1 1 calc R . .
H4C H 0.2757 0.3739 0.0924 0.151 Uiso 1 1 calc R . .
H4D H 0.4443 0.4052 0.0684 0.151 Uiso 1 1 calc R . .
C5 C 0.5068(2) 0.2938(2) 0.35142(11) 0.0391(5) Uani 1 1 d . . .
H5A H 0.416(2) 0.2555(18) 0.3790(10) 0.039(5) Uiso 1 1 d . . .
C6 C 0.5536(3) 0.4435(3) 0.38195(17) 0.0627(7) Uani 1 1 d . . .
H6A H 0.585(3) 0.456(3) 0.4359(16) 0.091(9) Uiso 1 1 d . . .
H6B H 0.657(3) 0.473(2) 0.3539(13) 0.085(8) Uiso 1 1 d . . .
H6C H 0.471(3) 0.496(3) 0.3717(13) 0.089(9) Uiso 1 1 d . . .
C7 C 0.6355(3) 0.2174(3) 0.35908(15) 0.0578(7) Uani 1 1 d . . .
H7B H 0.605(3) 0.116(3) 0.3425(13) 0.082(8) Uiso 1 1 d . . .
H7A H 0.733(3) 0.259(3) 0.3281(15) 0.103(9) Uiso 1 1 d . . .
H7C H 0.670(2) 0.230(2) 0.4133(14) 0.070(7) Uiso 1 1 d . . .
C8 C 0.0072(2) -0.14026(19) 0.14343(10) 0.0373(5) Uani 1 1 d . . .
C9 C -0.1043(3) -0.3709(2) 0.14632(13) 0.0505(6) Uani 1 1 d . . .
H9A H 0.000(2) -0.382(2) 0.1563(11) 0.059(7) Uiso 1 1 d . . .
C10 C -0.1562(5) -0.4534(3) 0.07234(18) 0.0789(9) Uani 1 1 d . . .
H10B H -0.087(3) -0.423(3) 0.0319(16) 0.100(10) Uiso 1 1 d . . .
H10A H -0.265(4) -0.444(3) 0.0607(17) 0.127(13) Uiso 1 1 d . . .
H10C H -0.148(3) -0.548(3) 0.0723(13) 0.082(8) Uiso 1 1 d . . .
C11 C -0.2032(4) -0.4204(3) 0.20596(18) 0.0674(8) Uani 1 1 d . . .
H11B H -0.157(3) -0.372(3) 0.2569(15) 0.084(9) Uiso 1 1 d . . .
H11A H -0.312(3) -0.407(3) 0.2011(13) 0.087(9) Uiso 1 1 d . . .
H11C H -0.206(3) -0.515(3) 0.2057(12) 0.074(8) Uiso 1 1 d . . .
C12 C -0.1377(3) 0.0382(2) 0.11951(12) 0.0446(5) Uani 1 1 d . . .
H12A H -0.215(2) -0.039(2) 0.0940(10) 0.046(6) Uiso 1 1 d . . .
C13 C -0.1108(4) 0.1455(3) 0.06932(17) 0.0664(8) Uani 1 1 d . . .
H13A H -0.033(3) 0.221(3) 0.0936(14) 0.087(10) Uiso 1 1 d . . .
H13B H -0.070(3) 0.110(3) 0.0213(15) 0.086(9) Uiso 1 1 d . . .
H13C H -0.214(3) 0.180(3) 0.0599(14) 0.094(9) Uiso 1 1 d . . .
C14 C -0.1973(3) 0.0927(3) 0.19181(14) 0.0594(7) Uani 1 1 d . . .
H14B H -0.124(3) 0.179(3) 0.2134(14) 0.086(9) Uiso 1 1 d . . .
H14A H -0.211(3) 0.031(3) 0.2285(14) 0.081(8) Uiso 1 1 d . . .
H14C H -0.299(3) 0.117(2) 0.1851(13) 0.082(8) Uiso 1 1 d . . .
C21 C 0.2097(2) 0.14463(18) 0.28955(9) 0.0295(4) Uani 1 1 d . . .
C22 C 0.1671(2) 0.00346(18) 0.27673(9) 0.0302(4) Uani 1 1 d . . .
C23 C 0.0485(2) -0.0579(2) 0.31418(10) 0.0315(4) Uani 1 1 d . . .
H23A H 0.0190(17) -0.1502(17) 0.3039(8) 0.022(4) Uiso 1 1 d . . .
C24 C -0.0298(2) 0.01744(18) 0.36502(9) 0.0315(4) Uani 1 1 d . . .
C25 C 0.0151(2) 0.15663(19) 0.37788(10) 0.0321(4) Uani 1 1 d . . .
H25A H -0.0413(18) 0.2103(16) 0.4097(9) 0.024(5) Uiso 1 1 d . . .
C26 C 0.1310(2) 0.22280(18) 0.34038(9) 0.0294(4) Uani 1 1 d . . .
C31 C 0.2443(2) -0.08539(17) 0.22206(10) 0.0320(4) Uani 1 1 d . . .
C32 C 0.3924(2) -0.0990(2) 0.23351(12) 0.0409(5) Uani 1 1 d . . .
H32A H 0.446(2) -0.0522(18) 0.2768(10) 0.036(5) Uiso 1 1 d . . .
C33 C 0.4643(3) -0.1816(2) 0.18397(13) 0.0486(6) Uani 1 1 d . . .
H33A H 0.569(2) -0.1908(18) 0.1947(10) 0.042(6) Uiso 1 1 d . . .
C34 C 0.3871(3) -0.2526(2) 0.12262(13) 0.0496(6) Uani 1 1 d . . .
H34A H 0.435(2) -0.3059(19) 0.0891(10) 0.039(5) Uiso 1 1 d . . .
C35 C 0.2394(3) -0.2420(2) 0.11057(12) 0.0430(5) Uani 1 1 d . . .
H35A H 0.188(2) -0.2860(19) 0.0695(11) 0.040(6) Uiso 1 1 d . . .
C36 C 0.1658(2) -0.15835(18) 0.15953(10) 0.0339(5) Uani 1 1 d . . .
C41 C -0.1641(2) -0.04701(18) 0.40082(10) 0.0334(5) Uani 1 1 d . . .
C42 C -0.2697(2) -0.1450(2) 0.36006(13) 0.0424(5) Uani 1 1 d . . .
H42A H -0.2517(19) -0.1713(18) 0.3067(10) 0.038(5) Uiso 1 1 d . . .
C43 C -0.3978(3) -0.2026(2) 0.39140(14) 0.0521(6) Uani 1 1 d . . .
H43A H -0.471(2) -0.270(2) 0.3615(12) 0.060(7) Uiso 1 1 d . . .
C44 C -0.4205(3) -0.1647(3) 0.46428(15) 0.0579(7) Uani 1 1 d . . .
H44A H -0.508(3) -0.205(2) 0.4851(12) 0.072(8) Uiso 1 1 d . . .
C45 C -0.3175(3) -0.0683(2) 0.50602(14) 0.0514(6) Uani 1 1 d . . .
H45A H -0.331(2) -0.041(2) 0.5595(13) 0.066(7) Uiso 1 1 d . . .
C46 C -0.1899(2) -0.0087(2) 0.47429(11) 0.0397(5) Uani 1 1 d . . .
H46A H -0.116(2) 0.060(2) 0.5065(11) 0.047(6) Uiso 1 1 d . . .
C51 C 0.1576(2) 0.37397(18) 0.35309(10) 0.0324(4) Uani 1 1 d . . .
C52 C 0.1631(2) 0.4432(2) 0.42434(12) 0.0437(5) Uani 1 1 d . . .
H52A H 0.160(2) 0.393(2) 0.4649(11) 0.049(6) Uiso 1 1 d . . .
C53 C 0.1807(3) 0.5832(2) 0.43686(14) 0.0536(6) Uani 1 1 d . . .
H53A H 0.185(2) 0.629(2) 0.4883(12) 0.057(6) Uiso 1 1 d . . .
C54 C 0.1948(3) 0.6556(2) 0.37898(15) 0.0558(7) Uani 1 1 d . . .
H54A H 0.209(2) 0.749(2) 0.3859(11) 0.063(7) Uiso 1 1 d . . .
C55 C 0.1891(2) 0.5894(2) 0.30880(14) 0.0506(6) Uani 1 1 d . . .
H55A H 0.198(2) 0.638(2) 0.2667(11) 0.045(6) Uiso 1 1 d . . .
C56 C 0.1700(2) 0.4492(2) 0.29585(12) 0.0404(5) Uani 1 1 d . . .
H56A H 0.161(2) 0.4054(18) 0.2481(10) 0.038(5) Uiso 1 1 d . . .

loop_
_atom_site_aniso_label
_atom_site_aniso_U_11
_atom_site_aniso_U_22
_atom_site_aniso_U_33
_atom_site_aniso_U_23
_atom_site_aniso_U_13
_atom_site_aniso_U_12
N1 0.0496(11) 0.0381(10) 0.0337(10) 0.0069(7) 0.0064(8) 0.0035(8)
N2 0.0385(11) 0.0559(12) 0.0407(11) 0.0143(9) 0.0017(8) -0.0028(9)
N3 0.0488(11) 0.0316(10) 0.0584(12) 0.0030(8) -0.0059(9) 0.0057(8)
N4 0.0442(11) 0.0329(10) 0.0420(10) 0.0052(8) -0.0006(8) 0.0094(9)
C1 0.0372(11) 0.0266(10) 0.0357(12) 0.0060(8) 0.0050(9) 0.0074(9)
C2 0.0568(16) 0.0539(15) 0.0373(13) 0.0109(11) 0.0083(11) 0.0015(12)
C3 0.097(12) 0.090(7) 0.073(10) 0.017(6) 0.047(9) 0.021(9)
C3A 0.083(10) 0.082(9) 0.036(4) -0.001(5) 0.022(6) -0.001(7)
C4 0.114(3) 0.086(2) 0.121(3) 0.065(2) 0.048(2) 0.0244(19)
C5 0.0353(12) 0.0432(12) 0.0390(12) 0.0090(10) 0.0036(10) 0.0046(10)
C6 0.0586(18) 0.0513(16) 0.074(2) -0.0008(14) -0.0088(15) 0.0065(14)
C7 0.0556(16) 0.0664(18) 0.0538(16) 0.0012(14) -0.0077(13) 0.0239(14)
C8 0.0485(13) 0.0322(12) 0.0312(11) -0.0005(9) -0.0006(9) 0.0115(10)
C9 0.0536(15) 0.0320(12) 0.0647(16) 0.0020(11) -0.0025(12) 0.0078(11)
C10 0.108(3) 0.0418(17) 0.081(2) -0.0058(15) 0.000(2) 0.0074(18)
C11 0.075(2) 0.0386(16) 0.087(2) 0.0127(14) 0.0097(17) 0.0016(14)
C12 0.0495(14) 0.0397(13) 0.0459(13) 0.0048(10) -0.0074(11) 0.0130(11)
C13 0.085(2) 0.0648(19) 0.0623(19) 0.0270(15) 0.0084(16) 0.0350(18)
C14 0.0557(17) 0.075(2) 0.0536(16) 0.0088(15) 0.0059(13) 0.0287(15)
C21 0.0317(10) 0.0310(10) 0.0266(10) 0.0054(8) 0.0009(8) 0.0066(8)
C22 0.0328(11) 0.0299(10) 0.0286(10) 0.0055(8) 0.0011(8) 0.0060(9)
C23 0.0368(11) 0.0239(11) 0.0334(11) 0.0055(8) 0.0003(9) 0.0022(9)
C24 0.0315(11) 0.0346(11) 0.0291(10) 0.0078(8) 0.0005(8) 0.0053(9)
C25 0.0319(11) 0.0335(11) 0.0311(11) 0.0017(9) 0.0022(9) 0.0085(9)
C26 0.0307(10) 0.0298(10) 0.0280(10) 0.0052(8) -0.0025(8) 0.0052(8)
C31 0.0359(11) 0.0252(10) 0.0367(11) 0.0094(8) 0.0059(9) 0.0060(9)
C32 0.0419(13) 0.0330(12) 0.0477(14) 0.0051(10) 0.0020(11) 0.0064(10)
C33 0.0413(14) 0.0432(13) 0.0655(16) 0.0105(12) 0.0080(12) 0.0170(11)
C34 0.0576(16) 0.0434(13) 0.0524(15) 0.0058(11) 0.0219(13) 0.0224(12)
C35 0.0564(15) 0.0373(12) 0.0354(13) 0.0014(10) 0.0053(11) 0.0112(11)
C36 0.0417(12) 0.0277(10) 0.0338(11) 0.0076(8) 0.0067(9) 0.0073(9)
C41 0.0349(11) 0.0300(11) 0.0386(12) 0.0118(9) 0.0032(9) 0.0085(9)
C42 0.0435(13) 0.0369(12) 0.0463(14) 0.0076(10) 0.0058(10) 0.0038(10)
C43 0.0423(14) 0.0432(14) 0.0680(17) 0.0116(12) 0.0044(12) -0.0043(11)
C44 0.0444(14) 0.0626(16) 0.0697(19) 0.0260(14) 0.0192(13) 0.0034(13)
C45 0.0502(15) 0.0638(16) 0.0452(15) 0.0189(12) 0.0160(12) 0.0139(12)
C46 0.0388(12) 0.0449(13) 0.0382(12) 0.0129(10) 0.0046(10) 0.0089(10)
C51 0.0289(10) 0.0291(10) 0.0388(11) 0.0022(9) 0.0007(8) 0.0061(8)
C52 0.0461(13) 0.0385(13) 0.0431(13) 0.0001(10) 0.0018(10) 0.0027(10)
C53 0.0557(15) 0.0404(14) 0.0580(16) -0.0134(12) -0.0027(12) 0.0065(11)
C54 0.0556(15) 0.0274(13) 0.082(2) 0.0005(13) -0.0065(13) 0.0065(11)
C55 0.0544(15) 0.0350(13) 0.0648(16) 0.0147(12) -0.0031(12) 0.0082(11)
C56 0.0440(13) 0.0342(12) 0.0431(13) 0.0040(10) -0.0003(10) 0.0079(10)

loop_
_atom_type_symbol
_atom_type_description
_atom_type_scat_dispersion_real
_atom_type_scat_dispersion_imag
_atom_type_scat_source
C C 0.0033 0.0016 'International Tables Vol C Tables 4.2.6.8 and 6.1.1.4'
H H 0.0000 0.0000 'International Tables Vol C Tables 4.2.6.8 and 6.1.1.4'
N N 0.0061 0.0033 'International Tables Vol C Tables 4.2.6.8 and 6.1.1.4'

loop_
_geom_angle_atom_site_label_1
_geom_angle_atom_site_label_2
_geom_angle_atom_site_label_3
_geom_angle
_geom_angle_site_symmetry_1
_geom_angle_site_symmetry_3
_geom_angle_publ_flag
C1 N1 C2 120.18(17) . . ?
C1 N2 C5 128.12(18) . . ?
C8 N3 C9 120.83(18) . . ?
C8 N4 C12 123.01(19) . . ?
N1 C1 N2 126.25(17) . . ?
N1 C1 C21 114.62(16) . . ?
N2 C1 C21 119.13(17) . . ?
N1 C2 C4 110.4(2) . . ?
N1 C2 C3 109.2(9) . . ?
C4 C2 C3 121.9(8) . . ?
N1 C2 C3A 107.0(8) . . ?
C4 C2 C3A 104.7(7) . . ?
C3 C2 C3A 22.3(9) . . ?
N2 C5 C7 110.89(18) . . ?
N2 C5 C6 109.79(19) . . ?
C7 C5 C6 110.2(2) . . ?
N3 C8 N4 121.37(19) . . ?
N3 C8 C36 127.54(17) . . ?
N4 C8 C36 111.09(17) . . ?
N3 C9 C11 110.5(2) . . ?
N3 C9 C10 107.5(2) . . ?
C11 C9 C10 110.4(2) . . ?
N4 C12 C14 110.99(18) . . ?
N4 C12 C13 108.8(2) . . ?
C14 C12 C13 111.6(2) . . ?
C22 C21 C26 119.40(16) . . ?
C22 C21 C1 118.55(16) . . ?
C26 C21 C1 121.76(16) . . ?
C23 C22 C21 119.84(17) . . ?
C23 C22 C31 118.13(16) . . ?
C21 C22 C31 122.02(15) . . ?
C22 C23 C24 121.59(18) . . ?
C25 C24 C23 117.90(17) . . ?
C25 C24 C41 120.42(17) . . ?
C23 C24 C41 121.54(17) . . ?
C24 C25 C26 122.48(19) . . ?
C25 C26 C21 118.75(17) . . ?
C25 C26 C51 117.38(17) . . ?
C21 C26 C51 123.75(16) . . ?
C32 C31 C36 119.01(18) . . ?
C32 C31 C22 120.72(17) . . ?
C36 C31 C22 120.25(17) . . ?
C31 C32 C33 121.3(2) . . ?
C34 C33 C32 119.5(2) . . ?
C33 C34 C35 120.2(2) . . ?
C34 C35 C36 121.0(2) . . ?
C35 C36 C31 118.98(19) . . ?
C35 C36 C8 120.60(18) . . ?
C31 C36 C8 120.32(16) . . ?
C42 C41 C46 118.56(18) . . ?
C42 C41 C24 119.87(18) . . ?
C46 C41 C24 121.54(17) . . ?
C43 C42 C41 120.9(2) . . ?
C44 C43 C42 119.7(2) . . ?
C43 C44 C45 120.6(2) . . ?
C44 C45 C46 119.8(2) . . ?
C45 C46 C41 120.5(2) . . ?
C56 C51 C52 118.27(18) . . ?
C56 C51 C26 121.85(18) . . ?
C52 C51 C26 119.80(17) . . ?
C53 C52 C51 120.5(2) . . ?
C54 C53 C52 120.0(2) . . ?
C55 C54 C53 120.2(2) . . ?
C54 C55 C56 120.0(2) . . ?
C51 C56 C55 120.9(2) . . ?

loop_
_geom_bond_atom_site_label_1
_geom_bond_atom_site_label_2
_geom_bond_distance
_geom_bond_site_symmetry_2
_geom_bond_publ_flag
N1 C1 1.295(2) . ?
N1 C2 1.466(3) . ?
N2 C1 1.350(2) . ?
N2 C5 1.458(3) . ?
N3 C8 1.289(2) . ?
N3 C9 1.461(3) . ?
N4 C8 1.365(2) . ?
N4 C12 1.457(3) . ?
C1 C21 1.507(2) . ?
C2 C4 1.493(3) . ?
C2 C3 1.51(2) . ?
C2 C3A 1.523(19) . ?
C5 C7 1.512(3) . ?
C5 C6 1.527(3) . ?
C8 C36 1.507(3) . ?
C9 C11 1.513(3) . ?
C9 C10 1.526(4) . ?
C12 C14 1.508(3) . ?
C12 C13 1.518(3) . ?
C21 C22 1.402(2) . ?
C21 C26 1.411(2) . ?
C22 C23 1.389(2) . ?
C22 C31 1.505(2) . ?
C23 C24 1.393(3) . ?
C24 C25 1.385(3) . ?
C24 C41 1.487(2) . ?
C25 C26 1.392(2) . ?
C26 C51 1.492(2) . ?
C31 C32 1.385(3) . ?
C31 C36 1.401(2) . ?
C32 C33 1.386(3) . ?
C33 C34 1.374(3) . ?
C34 C35 1.375(3) . ?
C35 C36 1.395(3) . ?
C41 C42 1.390(3) . ?
C41 C46 1.391(3) . ?
C42 C43 1.378(3) . ?
C43 C44 1.374(3) . ?
C44 C45 1.377(3) . ?
C45 C46 1.385(3) . ?
C51 C56 1.385(3) . ?
C51 C52 1.398(3) . ?
C52 C53 1.384(3) . ?
C53 C54 1.377(3) . ?
C54 C55 1.370(3) . ?
C55 C56 1.385(3) . ?
